data_7017356
loop_
_publ_author_name
'Lilly, Cassandra P.'
'Boyle, Paul D.'
'Ison, Elon A.'

_publ_section_title
;
 Synthesis and characterization of oxorhenium(v) diamido pyridine
 complexes that catalyze oxygen atom transfer reactions.
;
_journal_issue 44
_journal_name_full 'Dalton transactions (Cambridge, England : 2003)'
_journal_page_first 11815
_journal_page_last 11821
_journal_paper_doi 10.1039/c1dt11143d
_journal_volume 40
_journal_year 2011
_chemical_formula_sum 'C25.5 H30 Cl2 N3 O Re'
_chemical_formula_weight 651.62
_chemical_name_systematic
;
?
;
_space_group_IT_number 2
_symmetry_cell_setting triclinic
_symmetry_space_group_name_Hall '-P 1'
_symmetry_space_group_name_H-M 'P -1'
_atom_sites_solution_hydrogens geom
_atom_sites_solution_primary direct
_atom_sites_solution_secondary difmap
_audit_creation_method SHELXL-97
_cell_angle_alpha 63.761(2)
_cell_angle_beta 73.053(2)
_cell_angle_gamma 81.327(2)
_cell_formula_units_Z 2
_cell_length_a 9.6153(5)
_cell_length_b 11.9246(6)
_cell_length_c 12.6634(6)
_cell_measurement_reflns_used 9996
_cell_measurement_temperature 110
_cell_measurement_theta_max 41.47
_cell_measurement_theta_min 3.23
_cell_volume 1245.39(11)
_computing_cell_refinement SAINT
_computing_data_collection Apex2
_computing_data_reduction SAINT
_computing_molecular_graphics NRCVAX
_computing_publication_material cif2tables.py
_computing_structure_refinement XL
_computing_structure_solution XS
_diffrn_ambient_temperature 110
_diffrn_measured_fraction_theta_full 0.990
_diffrn_measured_fraction_theta_max 0.894
_diffrn_measurement_device_type 'Bruker-Nonius Kappa Axis X8 Apex2'
_diffrn_measurement_method 'omega and phi scans'
_diffrn_radiation_monochromator graphite
_diffrn_radiation_source 'fine-focus sealed tube'
_diffrn_radiation_type MoK\a
_diffrn_radiation_wavelength 0.71073
_diffrn_reflns_av_R_equivalents 0.0316
_diffrn_reflns_av_sigmaI/netI 0.0328
_diffrn_reflns_limit_h_max 17
_diffrn_reflns_limit_h_min -16
_diffrn_reflns_limit_k_max 22
_diffrn_reflns_limit_k_min -22
_diffrn_reflns_limit_l_max 23
_diffrn_reflns_limit_l_min -21
_diffrn_reflns_number 76499
_diffrn_reflns_theta_full 37.04
_diffrn_reflns_theta_max 42.80
_diffrn_reflns_theta_min 1.90
_exptl_absorpt_coefficient_mu 5.116
_exptl_absorpt_correction_T_max 0.6340
_exptl_absorpt_correction_T_min 0.2533
_exptl_absorpt_correction_type multi-scan
_exptl_absorpt_process_details SADABS
_exptl_crystal_colour green
_exptl_crystal_density_diffrn 1.738
_exptl_crystal_density_method 'not measured'
_exptl_crystal_description prism
_exptl_crystal_F_000 642
_exptl_crystal_size_max 0.37
_exptl_crystal_size_mid 0.16
_exptl_crystal_size_min 0.10
_refine_diff_density_max 2.558
_refine_diff_density_min -0.774
_refine_diff_density_rms 0.177
_refine_ls_extinction_method none
_refine_ls_goodness_of_fit_ref 1.087
_refine_ls_hydrogen_treatment constr
_refine_ls_matrix_type full
_refine_ls_number_parameters 305
_refine_ls_number_reflns 16306
_refine_ls_number_restraints 0
_refine_ls_restrained_S_all 1.087
_refine_ls_R_factor_all 0.0311
_refine_ls_R_factor_gt 0.0255
_refine_ls_shift/su_max 0.006
_refine_ls_shift/su_mean 0.000
_refine_ls_structure_factor_coef Fsqd
_refine_ls_weighting_details 'calc w=1/[\s^2^(Fo^2^)+(0.0302P)^2^+0.0000P] where P=(Fo^2^+2Fc^2^)/3'
_refine_ls_weighting_scheme calc
_refine_ls_wR_factor_gt 0.0555
_refine_ls_wR_factor_ref 0.0569
_reflns_number_gt 14661
_reflns_number_total 16306
_reflns_threshold_expression >2sigma(I)
_cod_data_source_file c1dt11143d.txt
_cod_data_source_block x2
_cod_original_formula_sum 'C25.50 H30 Cl2 N3 O Re'
_cod_database_code 7017356

loop_
_symmetry_equiv_pos_as_xyz
'x, y, z'
'-x, -y, -z'

loop_
_atom_site_label
_atom_site_type_symbol
_atom_site_fract_x
_atom_site_fract_y
_atom_site_fract_z
_atom_site_U_iso_or_equiv
_atom_site_adp_type
_atom_site_occupancy
_atom_site_symmetry_multiplicity
_atom_site_calc_flag
_atom_site_refinement_flags
_atom_site_disorder_assembly
_atom_site_disorder_group
Re1 Re 0.889966(5) 0.629989(5) 0.621741(4) 0.00991(1) Uani 1 1 d . . .
Cl1 Cl 0.65311(3) 0.70595(3) 0.67505(3) 0.01520(5) Uani 1 1 d . . .
O1 O 0.87387(12) 0.49047(10) 0.62246(10) 0.01591(18) Uani 1 1 d . . .
N1 N 0.92263(12) 0.60743(12) 0.77678(10) 0.01315(19) Uani 1 1 d . . .
N2 N 1.10527(12) 0.66670(11) 0.57567(10) 0.01149(17) Uani 1 1 d . . .
N3 N 0.91788(12) 0.76431(11) 0.45584(10) 0.01184(18) Uani 1 1 d . . .
C2 C 0.82038(14) 0.61216(13) 0.88249(11) 0.0124(2) Uani 1 1 d . . .
C3 C 0.80340(16) 0.72227(14) 0.90014(12) 0.0145(2) Uani 1 1 d . . .
C4 C 0.69936(16) 0.72677(15) 1.00161(13) 0.0162(2) Uani 1 1 d . . .
H4 H 0.6897 0.8001 1.0152 0.019 Uiso 1 1 calc R . .
C5 C 0.60952(15) 0.62689(15) 1.08336(12) 0.0155(2) Uani 1 1 d . . .
C6 C 0.62953(16) 0.51825(15) 1.06437(12) 0.0155(2) Uani 1 1 d . . .
H6 H 0.5687 0.4494 1.1192 0.019 Uiso 1 1 calc R . .
C7 C 0.73667(15) 0.50790(14) 0.96692(12) 0.0139(2) Uani 1 1 d . . .
C8 C 0.8898(2) 0.83578(16) 0.80850(15) 0.0231(3) Uani 1 1 d . . .
H8A H 0.8581 0.9052 0.8323 0.035 Uiso 1 1 calc R . .
H8B H 0.8742 0.8592 0.7282 0.035 Uiso 1 1 calc R . .
H8C H 0.9933 0.8170 0.8052 0.035 Uiso 1 1 calc R . .
C9 C 0.49360(18) 0.63586(18) 1.18974(14) 0.0213(3) Uani 1 1 d . . .
H9A H 0.5396 0.6340 1.2501 0.032 Uiso 1 1 calc R . .
H9B H 0.4286 0.5651 1.2269 0.032 Uiso 1 1 calc R . .
H9C H 0.4374 0.7143 1.1611 0.032 Uiso 1 1 calc R . .
C10 C 0.76210(19) 0.38595(15) 0.95539(14) 0.0200(3) Uani 1 1 d . . .
H10A H 0.6815 0.3303 1.0111 0.030 Uiso 1 1 calc R . .
H10B H 0.8535 0.3467 0.9760 0.030 Uiso 1 1 calc R . .
H10C H 0.7679 0.4012 0.8716 0.030 Uiso 1 1 calc R . .
C11 C 1.07302(15) 0.57973(15) 0.78957(12) 0.0154(2) Uani 1 1 d . . .
H11A H 1.0885 0.4884 0.8328 0.018 Uiso 1 1 calc R . .
H11B H 1.0913 0.6204 0.8374 0.018 Uiso 1 1 calc R . .
C12 C 1.17505(14) 0.62830(13) 0.66480(12) 0.0130(2) Uani 1 1 d . . .
C13 C 1.32329(15) 0.64440(15) 0.63505(13) 0.0159(2) Uani 1 1 d . . .
H13 H 1.3742 0.6158 0.6967 0.019 Uiso 1 1 calc R . .
C14 C 1.39649(16) 0.70388(16) 0.51194(14) 0.0180(2) Uani 1 1 d . . .
H14 H 1.4987 0.7135 0.4894 0.022 Uiso 1 1 calc R . .
C15 C 1.32016(15) 0.74892(15) 0.42255(13) 0.0158(2) Uani 1 1 d . . .
H15 H 1.3690 0.7912 0.3391 0.019 Uiso 1 1 calc R . .
C16 C 1.17180(14) 0.73114(13) 0.45724(12) 0.0124(2) Uani 1 1 d . . .
C17 C 1.06797(15) 0.78474(14) 0.37818(12) 0.0133(2) Uani 1 1 d . . .
H17A H 1.0838 0.8754 0.3285 0.016 Uiso 1 1 calc R . .
H17B H 1.0843 0.7438 0.3224 0.016 Uiso 1 1 calc R . .
C18 C 0.81391(14) 0.83893(13) 0.39018(11) 0.0120(2) Uani 1 1 d . . .
C19 C 0.76657(15) 0.79748(14) 0.31825(12) 0.0139(2) Uani 1 1 d . . .
C20 C 0.67026(16) 0.87276(14) 0.25022(13) 0.0162(2) Uani 1 1 d . . .
H20 H 0.6406 0.8456 0.2002 0.019 Uiso 1 1 calc R . .
C21 C 0.61580(17) 0.98699(15) 0.25323(14) 0.0181(2) Uani 1 1 d . . .
C22 C 0.66289(17) 1.02561(15) 0.32599(14) 0.0182(2) Uani 1 1 d . . .
H22 H 0.6266 1.1028 0.3297 0.022 Uiso 1 1 calc R . .
C23 C 0.76190(16) 0.95401(14) 0.39358(13) 0.0148(2) Uani 1 1 d . . .
C24 C 0.81724(19) 0.67283(16) 0.31545(16) 0.0211(3) Uani 1 1 d . . .
H24A H 0.7766 0.6615 0.2583 0.032 Uiso 1 1 calc R . .
H24B H 0.7844 0.6059 0.3970 0.032 Uiso 1 1 calc R . .
H24C H 0.9237 0.6699 0.2892 0.032 Uiso 1 1 calc R . .
C25 C 0.5105(2) 1.06644(18) 0.17955(18) 0.0281(4) Uani 1 1 d . . .
H25A H 0.4391 1.0128 0.1841 0.042 Uiso 1 1 calc R . .
H25B H 0.5637 1.1115 0.0945 0.042 Uiso 1 1 calc R . .
H25C H 0.4602 1.1267 0.2121 0.042 Uiso 1 1 calc R . .
C26 C 0.80958(15) 1.00045(8) 0.47037(8) 0.0215(3) Uani 1 1 d . . .
H26A H 0.8151 1.0918 0.4296 0.032 Uiso 1 1 calc R . .
H26B H 0.9055 0.9639 0.4815 0.032 Uiso 1 1 calc R . .
H26C H 0.7392 0.9758 0.5499 0.032 Uiso 1 1 calc R . .
C1Y C 1.03012(11) 0.95389(8) 0.96843(7) 0.0373(9) Uani 0.50 1 d PR A -1
H1Y1 H 1.0826 0.9644 0.8849 0.045 Uiso 0.50 1 calc PR B -1
H1Y2 H 0.9648 0.8824 1.0046 0.045 Uiso 0.50 1 calc PR C -1
Cl1Y Cl 1.15888(10) 0.91927(9) 1.05647(8) 0.0410(3) Uani 0.50 1 d PR A -1
Cl2Y Cl 0.92713(10) 1.08697(11) 0.96096(8) 0.0617(4) Uani 0.50 1 d PR A -1

loop_
_atom_site_aniso_label
_atom_site_aniso_U_11
_atom_site_aniso_U_22
_atom_site_aniso_U_33
_atom_site_aniso_U_23
_atom_site_aniso_U_13
_atom_site_aniso_U_12
Re1 0.00896(2) 0.01063(2) 0.00983(2) -0.00382(2) -0.00252(2) -0.00064(1)
Cl1 0.00981(11) 0.01916(14) 0.01492(12) -0.00648(11) -0.00229(10) 0.00060(10)
O1 0.0158(4) 0.0136(4) 0.0185(4) -0.0065(4) -0.0045(4) -0.0014(3)
N1 0.0105(4) 0.0179(5) 0.0110(4) -0.0062(4) -0.0028(4) -0.0001(4)
N2 0.0106(4) 0.0122(4) 0.0114(4) -0.0049(4) -0.0025(4) -0.0002(3)
N3 0.0104(4) 0.0130(5) 0.0107(4) -0.0036(4) -0.0029(4) -0.0002(3)
C2 0.0112(5) 0.0149(5) 0.0098(4) -0.0043(4) -0.0023(4) -0.0007(4)
C3 0.0164(5) 0.0140(5) 0.0117(5) -0.0044(4) -0.0028(4) -0.0016(4)
C4 0.0172(6) 0.0177(6) 0.0141(5) -0.0075(5) -0.0037(5) 0.0008(5)
C5 0.0130(5) 0.0211(6) 0.0127(5) -0.0074(5) -0.0036(4) 0.0003(5)
C6 0.0144(5) 0.0186(6) 0.0113(5) -0.0039(4) -0.0025(4) -0.0034(5)
C7 0.0139(5) 0.0153(6) 0.0109(4) -0.0034(4) -0.0033(4) -0.0025(4)
C8 0.0299(8) 0.0178(7) 0.0185(6) -0.0067(5) 0.0005(6) -0.0081(6)
C9 0.0168(6) 0.0299(8) 0.0177(6) -0.0126(6) -0.0009(5) -0.0010(6)
C10 0.0263(7) 0.0155(6) 0.0172(6) -0.0061(5) -0.0042(6) -0.0027(5)
C11 0.0123(5) 0.0202(6) 0.0125(5) -0.0056(5) -0.0037(4) 0.0001(4)
C12 0.0113(5) 0.0151(5) 0.0132(5) -0.0061(4) -0.0038(4) 0.0004(4)
C13 0.0112(5) 0.0204(6) 0.0163(5) -0.0075(5) -0.0048(4) 0.0010(4)
C14 0.0105(5) 0.0244(7) 0.0182(6) -0.0093(5) -0.0020(5) -0.0006(5)
C15 0.0119(5) 0.0209(6) 0.0137(5) -0.0074(5) -0.0011(4) -0.0016(5)
C16 0.0121(5) 0.0136(5) 0.0118(4) -0.0062(4) -0.0021(4) -0.0007(4)
C17 0.0125(5) 0.0150(5) 0.0109(4) -0.0041(4) -0.0026(4) -0.0009(4)
C18 0.0122(5) 0.0120(5) 0.0112(4) -0.0042(4) -0.0037(4) 0.0006(4)
C19 0.0143(5) 0.0144(5) 0.0140(5) -0.0064(4) -0.0050(4) 0.0007(4)
C20 0.0171(6) 0.0169(6) 0.0159(5) -0.0061(5) -0.0076(5) 0.0002(5)
C21 0.0176(6) 0.0179(6) 0.0179(6) -0.0050(5) -0.0088(5) 0.0029(5)
C22 0.0206(6) 0.0144(6) 0.0201(6) -0.0072(5) -0.0084(5) 0.0039(5)
C23 0.0169(5) 0.0136(5) 0.0151(5) -0.0067(4) -0.0053(5) 0.0010(4)
C24 0.0268(7) 0.0177(6) 0.0271(7) -0.0137(6) -0.0145(6) 0.0051(6)
C25 0.0310(9) 0.0234(8) 0.0327(8) -0.0088(7) -0.0219(8) 0.0088(7)
C26 0.0294(8) 0.0176(7) 0.0229(6) -0.0106(6) -0.0119(6) 0.0015(6)
C1Y 0.045(2) 0.036(2) 0.0294(18) -0.0153(17) -0.0017(18) -0.0088(19)
Cl1Y 0.0667(8) 0.0342(5) 0.0218(4) -0.0107(4) -0.0126(5) -0.0014(6)
Cl2Y 0.0605(9) 0.0593(9) 0.0367(6) -0.0103(6) 0.0029(7) 0.0176(8)

loop_
_atom_type_symbol
_atom_type_description
_atom_type_scat_dispersion_real
_atom_type_scat_dispersion_imag
_atom_type_scat_source
C C 0.0033 0.0016 'International Tables Vol C Tables 4.2.6.8 and 6.1.1.4'
H H 0.0000 0.0000 'International Tables Vol C Tables 4.2.6.8 and 6.1.1.4'
Cl Cl 0.1484 0.1585 'International Tables Vol C Tables 4.2.6.8 and 6.1.1.4'
N N 0.0061 0.0033 'International Tables Vol C Tables 4.2.6.8 and 6.1.1.4'
O O 0.0106 0.0060 'International Tables Vol C Tables 4.2.6.8 and 6.1.1.4'
Re Re -1.0185 7.2310 'International Tables Vol C Tables 4.2.6.8 and 6.1.1.4'

loop_
_geom_angle_atom_site_label_1
_geom_angle_atom_site_label_2
_geom_angle_atom_site_label_3
_geom_angle
O1 Re1 N3 110.83(5)
O1 Re1 N1 110.89(5)
N3 Re1 N1 136.22(5)
O1 Re1 N2 108.98(5)
N3 Re1 N2 77.53(5)
N1 Re1 N2 77.01(5)
O1 Re1 Cl1 106.56(4)
N3 Re1 Cl1 90.10(4)
N1 Re1 Cl1 90.42(4)
N2 Re1 Cl1 144.47(3)
C2 N1 C11 113.37(11)
C2 N1 Re1 129.55(9)
C11 N1 Re1 117.07(8)
C16 N2 C12 122.45(12)
C16 N2 Re1 118.57(9)
C12 N2 Re1 118.97(9)
C18 N3 C17 112.03(10)
C18 N3 Re1 130.55(9)
C17 N3 Re1 117.00(9)
C7 C2 C3 120.41(12)
C7 C2 N1 119.97(13)
C3 C2 N1 119.61(12)
C4 C3 C2 118.84(13)
C4 C3 C8 120.22(14)
C2 C3 C8 120.86(13)
C5 C4 C3 121.87(14)
C5 C4 H4 119.1
C3 C4 H4 119.1
C4 C5 C6 118.10(13)
C4 C5 C9 120.92(14)
C6 C5 C9 120.98(14)
C5 C6 C7 121.83(13)
C5 C6 H6 119.1
C7 C6 H6 119.1
C6 C7 C2 118.79(13)
C6 C7 C10 120.03(13)
C2 C7 C10 121.18(13)
C3 C8 H8A 109.5
C3 C8 H8B 109.5
H8A C8 H8B 109.5
C3 C8 H8C 109.5
H8A C8 H8C 109.5
H8B C8 H8C 109.5
C5 C9 H9A 109.5
C5 C9 H9B 109.5
H9A C9 H9B 109.5
C5 C9 H9C 109.5
H9A C9 H9C 109.5
H9B C9 H9C 109.5
C7 C10 H10A 109.5
C7 C10 H10B 109.5
H10A C10 H10B 109.5
C7 C10 H10C 109.5
H10A C10 H10C 109.5
H10B C10 H10C 109.5
N1 C11 C12 108.49(11)
N1 C11 H11A 110.0
C12 C11 H11A 110.0
N1 C11 H11B 110.0
C12 C11 H11B 110.0
H11A C11 H11B 108.4
N2 C12 C13 119.87(12)
N2 C12 C11 112.52(11)
C13 C12 C11 127.44(12)
C12 C13 C14 118.47(13)
C12 C13 H13 120.8
C14 C13 H13 120.8
C15 C14 C13 120.31(13)
C15 C14 H14 119.8
C13 C14 H14 119.8
C16 C15 C14 118.90(13)
C16 C15 H15 120.6
C14 C15 H15 120.6
N2 C16 C15 119.69(12)
N2 C16 C17 112.95(11)
C15 C16 C17 127.17(12)
N3 C17 C16 109.04(10)
N3 C17 H17A 109.9
C16 C17 H17A 109.9
N3 C17 H17B 109.9
C16 C17 H17B 109.9
H17A C17 H17B 108.3
C23 C18 C19 119.75(12)
C23 C18 N3 120.97(12)
C19 C18 N3 119.25(12)
C20 C19 C18 119.19(13)
C20 C19 C24 119.84(13)
C18 C19 C24 120.97(13)
C19 C20 C21 122.05(13)
C19 C20 H20 119.0
C21 C20 H20 119.0
C22 C21 C20 117.80(14)
C22 C21 C25 121.09(15)
C20 C21 C25 121.10(14)
C21 C22 C23 121.87(14)
C21 C22 H22 119.1
C23 C22 H22 119.1
C22 C23 C18 119.31(13)
C22 C23 C26 119.67(12)
C18 C23 C26 121.01(12)
C19 C24 H24A 109.5
C19 C24 H24B 109.5
H24A C24 H24B 109.5
C19 C24 H24C 109.5
H24A C24 H24C 109.5
H24B C24 H24C 109.5
C21 C25 H25A 109.5
C21 C25 H25B 109.5
H25A C25 H25B 109.5
C21 C25 H25C 109.5
H25A C25 H25C 109.5
H25B C25 H25C 109.5
C23 C26 H26A 109.5
C23 C26 H26B 109.5
H26A C26 H26B 109.5
C23 C26 H26C 109.5
H26A C26 H26C 109.5
H26B C26 H26C 109.5
Cl2Y C1Y Cl1Y 112.7
Cl2Y C1Y H1Y1 109.1
Cl1Y C1Y H1Y1 109.1
Cl2Y C1Y H1Y2 109.1
Cl1Y C1Y H1Y2 109.1
H1Y1 C1Y H1Y2 107.8

loop_
_geom_bond_atom_site_label_1
_geom_bond_atom_site_label_2
_geom_bond_distance
Re1 O1 1.6898(11)
Re1 N3 1.9690(11)
Re1 N1 1.9730(11)
Re1 N2 2.0399(11)
Re1 Cl1 2.3420(3)
N1 C2 1.4299(17)
N1 C11 1.4736(18)
N2 C16 1.3486(17)
N2 C12 1.3512(17)
N3 C18 1.4299(17)
N3 C17 1.4751(17)
C2 C7 1.4005(19)
C2 C3 1.405(2)
C3 C4 1.396(2)
C3 C8 1.502(2)
C4 C5 1.391(2)
C4 H4 0.9500
C5 C6 1.395(2)
C5 C9 1.511(2)
C6 C7 1.398(2)
C6 H6 0.9500
C7 C10 1.502(2)
C8 H8A 0.9800
C8 H8B 0.9800
C8 H8C 0.9800
C9 H9A 0.9800
C9 H9B 0.9800
C9 H9C 0.9800
C10 H10A 0.9800
C10 H10B 0.9800
C10 H10C 0.9800
C11 C12 1.5010(19)
C11 H11A 0.9900
C11 H11B 0.9900
C12 C13 1.3842(19)
C13 C14 1.401(2)
C13 H13 0.9500
C14 C15 1.392(2)
C14 H14 0.9500
C15 C16 1.3843(19)
C15 H15 0.9500
C16 C17 1.4940(19)
C17 H17A 0.9900
C17 H17B 0.9900
C18 C23 1.403(2)
C18 C19 1.4102(18)
C19 C20 1.391(2)
C19 C24 1.505(2)
C20 C21 1.396(2)
C20 H20 0.9500
C21 C22 1.396(2)
C21 C25 1.508(2)
C22 C23 1.397(2)
C22 H22 0.9500
C23 C26 1.5083(16)
C24 H24A 0.9800
C24 H24B 0.9800
C24 H24C 0.9800
C25 H25A 0.9800
C25 H25B 0.9800
C25 H25C 0.9800
C26 H26A 0.9800
C26 H26B 0.9800
C26 H26C 0.9800
C1Y Cl2Y 1.7192
C1Y Cl1Y 1.7861
C1Y H1Y1 0.9900
C1Y H1Y2 0.9900

loop_
_geom_torsion_atom_site_label_1
_geom_torsion_atom_site_label_2
_geom_torsion_atom_site_label_3
_geom_torsion_atom_site_label_4
_geom_torsion
O1 Re1 N1 C2 -96.04(13)
N3 Re1 N1 C2 102.47(13)
N2 Re1 N1 C2 158.35(13)
Cl1 Re1 N1 C2 11.89(12)
O1 Re1 N1 C11 83.01(11)
N3 Re1 N1 C11 -78.49(13)
N2 Re1 N1 C11 -22.61(10)
Cl1 Re1 N1 C11 -169.06(10)
O1 Re1 N2 C16 91.20(11)
N3 Re1 N2 C16 -16.80(10)
N1 Re1 N2 C16 -160.89(11)
Cl1 Re1 N2 C16 -88.95(11)
O1 Re1 N2 C12 -90.33(11)
N3 Re1 N2 C12 161.67(11)
N1 Re1 N2 C12 17.58(10)
Cl1 Re1 N2 C12 89.52(12)
O1 Re1 N3 C18 86.48(12)
N1 Re1 N3 C18 -112.02(12)
N2 Re1 N3 C18 -167.72(13)
Cl1 Re1 N3 C18 -21.31(12)
O1 Re1 N3 C17 -85.32(10)
N1 Re1 N3 C17 76.19(12)
N2 Re1 N3 C17 20.48(9)
Cl1 Re1 N3 C17 166.89(9)
C11 N1 C2 C7 -98.22(15)
Re1 N1 C2 C7 80.86(16)
C11 N1 C2 C3 82.53(16)
Re1 N1 C2 C3 -98.39(15)
C7 C2 C3 C4 -1.5(2)
N1 C2 C3 C4 177.72(13)
C7 C2 C3 C8 -178.37(14)
N1 C2 C3 C8 0.9(2)
C2 C3 C4 C5 -1.9(2)
C8 C3 C4 C5 174.94(15)
C3 C4 C5 C6 2.5(2)
C3 C4 C5 C9 -177.51(14)
C4 C5 C6 C7 0.3(2)
C9 C5 C6 C7 -179.63(14)
C5 C6 C7 C2 -3.7(2)
C5 C6 C7 C10 175.27(14)
C3 C2 C7 C6 4.2(2)
N1 C2 C7 C6 -175.01(12)
C3 C2 C7 C10 -174.70(13)
N1 C2 C7 C10 6.1(2)
C2 N1 C11 C12 -156.66(12)
Re1 N1 C11 C12 24.14(15)
C16 N2 C12 C13 -6.1(2)
Re1 N2 C12 C13 175.45(11)
C16 N2 C12 C11 169.48(13)
Re1 N2 C12 C11 -8.93(16)
N1 C11 C12 N2 -9.03(17)
N1 C11 C12 C13 166.19(15)
N2 C12 C13 C14 1.7(2)
C11 C12 C13 C14 -173.15(15)
C12 C13 C14 C15 2.0(2)
C13 C14 C15 C16 -1.6(2)
C12 N2 C16 C15 6.6(2)
Re1 N2 C16 C15 -175.02(11)
C12 N2 C16 C17 -168.89(13)
Re1 N2 C16 C17 9.53(15)
C14 C15 C16 N2 -2.6(2)
C14 C15 C16 C17 172.15(14)
C18 N3 C17 C16 165.51(11)
Re1 N3 C17 C16 -21.20(14)
N2 C16 C17 N3 6.90(16)
C15 C16 C17 N3 -168.13(14)
C17 N3 C18 C23 -96.31(15)
Re1 N3 C18 C23 91.58(15)
C17 N3 C18 C19 81.82(15)
Re1 N3 C18 C19 -90.30(15)
C23 C18 C19 C20 0.9(2)
N3 C18 C19 C20 -177.21(12)
C23 C18 C19 C24 -178.30(14)
N3 C18 C19 C24 3.5(2)
C18 C19 C20 C21 -1.7(2)
C24 C19 C20 C21 177.57(15)
C19 C20 C21 C22 1.0(2)
C19 C20 C21 C25 -179.45(15)
C20 C21 C22 C23 0.4(2)
C25 C21 C22 C23 -179.13(16)
C21 C22 C23 C18 -1.1(2)
C21 C22 C23 C26 179.76(14)
C19 C18 C23 C22 0.4(2)
N3 C18 C23 C22 178.53(13)
C19 C18 C23 C26 179.53(12)
N3 C18 C23 C26 -2.4(2)
